data_4516916
loop_
_publ_author_name
'Langis-Barsetti, Sophie'
'Maris, Thierry'
'Wuest, James D.'

_publ_section_title
;
 Synthesis of Salts of 1,2,5,6- and 1,4,5,8-Naphthalenetetramine.
;
_journal_issue 9
_journal_name_full 'ACS omega'
_journal_page_first 6023
_journal_page_last 6030
_journal_paper_doi 10.1021/acsomega.7b01055
_journal_volume 2
_journal_year 2017
_chemical_formula_moiety 'C26 H20 N4 O8'
_chemical_formula_sum 'C26 H20 N4 O8'
_chemical_formula_weight 516.46
_space_group_crystal_system monoclinic
_space_group_IT_number 14
_space_group_name_Hall '-P 2ybc'
_space_group_name_H-M_alt 'P 1 21/c 1'
_atom_sites_solution_hydrogens geom
_audit_creation_date 2017-08-30
_audit_creation_method
;
Olex2 1.2
(compiled 2017.08.10 svn.r3458 for OlexSys, GUI svn.r5381)
;
_cell_angle_alpha 90
_cell_angle_beta 92.402(4)
_cell_angle_gamma 90
_cell_formula_units_Z 2
_cell_length_a 21.374(2)
_cell_length_b 5.9585(5)
_cell_length_c 10.0311(8)
_cell_measurement_reflns_used 9930
_cell_measurement_temperature 150
_cell_measurement_theta_max 67.999
_cell_measurement_theta_min 4.141
_cell_volume 1276.41(19)
_computing_cell_refinement 'SAINT V8.32B (Bruker AXS, 2016)'
_computing_data_collection 'APEX2 (Bruker AXS, 2013)'
_computing_data_reduction 'SAINT V8.32B (Bruker AXS, 2016)'
_computing_molecular_graphics 'Olex2 (Dolomanov et al., 2009)'
_computing_publication_material 'Olex2 (Dolomanov et al., 2009)'
_computing_structure_refinement 'XL (Sheldrick, 2008)'
_computing_structure_solution 'SHELXS (Sheldrick, 2008)'
_diffrn_ambient_temperature 150.15
_diffrn_detector_area_resol_mean 8.3
_diffrn_measured_fraction_theta_full 0.994
_diffrn_measured_fraction_theta_max 0.988
_diffrn_measurement_device_type 'Bruker Microstar'
_diffrn_measurement_method \w
_diffrn_radiation_type CuK\a
_diffrn_radiation_wavelength 1.54178
_diffrn_reflns_av_R_equivalents 0.0674
_diffrn_reflns_av_unetI/netI 0.0481
_diffrn_reflns_Laue_measured_fraction_full 0.994
_diffrn_reflns_Laue_measured_fraction_max 0.988
_diffrn_reflns_limit_h_max 26
_diffrn_reflns_limit_h_min -26
_diffrn_reflns_limit_k_max 7
_diffrn_reflns_limit_k_min -7
_diffrn_reflns_limit_l_max 8
_diffrn_reflns_limit_l_min -12
_diffrn_reflns_number 27338
_diffrn_reflns_point_group_measured_fraction_full 0.994
_diffrn_reflns_point_group_measured_fraction_max 0.988
_diffrn_reflns_theta_full 67.679
_diffrn_reflns_theta_max 70.662
_diffrn_reflns_theta_min 2.069
_exptl_absorpt_coefficient_mu 0.858
_exptl_absorpt_correction_T_max 0.7531
_exptl_absorpt_correction_T_min 0.5661
_exptl_absorpt_correction_type multi-scan
_exptl_absorpt_process_details
'SADABS-2012/1 (Bruker,2012) was used for absorption correction. wR2(int) was 0.1170 before and 0.0821 after correction. The Ratio of minimum to maximum transmission is 0.7517. The \l/2 correction factor is 0.0015.'
_exptl_crystal_colour Colorless
_exptl_crystal_density_diffrn 1.344
_exptl_crystal_description lozenge
_exptl_crystal_F_000 536
_exptl_crystal_size_max 0.156
_exptl_crystal_size_mid 0.078
_exptl_crystal_size_min 0.052
_refine_diff_density_max 0.767
_refine_diff_density_min -0.281
_refine_diff_density_rms 0.106
_refine_ls_extinction_method none
_refine_ls_goodness_of_fit_ref 1.537
_refine_ls_hydrogen_treatment constr
_refine_ls_matrix_type full
_refine_ls_number_parameters 315
_refine_ls_number_reflns 2425
_refine_ls_number_restraints 579
_refine_ls_restrained_S_all 1.490
_refine_ls_R_factor_all 0.1263
_refine_ls_R_factor_gt 0.1112
_refine_ls_shift/su_max 0.000
_refine_ls_shift/su_mean 0.000
_refine_ls_structure_factor_coef Fsqd
_refine_ls_weighting_details 'w=1/[\s^2^(Fo^2^)+(0.2000P)^2^] where P=(Fo^2^+2Fc^2^)/3'
_refine_ls_weighting_scheme calc
_refine_ls_wR_factor_gt 0.3257
_refine_ls_wR_factor_ref 0.3528
_reflns_Friedel_coverage 0.000
_reflns_number_gt 1850
_reflns_number_total 2425
_reflns_threshold_expression 'I > 2\s(I)'
_cod_data_source_file ao7b01055_si_003.cif
_cod_data_source_block jw1779
_cod_original_cell_volume 1276.44(19)
_cod_database_code 4516916
_shelx_shelxl_version_number 2017/1
_shelx_space_group_comment
;
The symmetry employed for this shelxl refinement is uniquely defined
by the following loop, which should always be used as a source of
symmetry information in preference to the above space-group names.
They are only intended as comments.
;
_shelx_estimated_absorpt_t_max 0.957
_shelx_estimated_absorpt_t_min 0.878
_olex2_refinement_description
;
1. Fixed Uiso
 At 1.2 times of:
  All C(H) groups, All C(H,H) groups, All N(H) groups
2. Rigid bond restraints
 All non-hydrogen atoms
 with sigma for 1-2 distances of 0.01 and sigma for 1-3 distances of 0.01
3. Uiso/Uaniso restraints and constraints
C7A \\sim C8A \\sim C9A \\sim C10A \\sim C11A \\sim C12A \\sim C13A \\sim C7B
\\sim C8B \\sim C9B \\sim C10B \\sim C11B \\sim C12B \\sim C13B \\sim C7C \\sim
C8C \\sim C9C \\sim C10C \\sim C11C \\sim C12C \\sim C13C \\sim C7D \\sim C8D
\\sim C9D \\sim C10D \\sim C11D \\sim C12D \\sim C13D: within 1A with sigma of
0.005 and sigma for terminal atoms of 0.005
Uanis(C7A) \\sim Ueq, Uanis(C8A) \\sim Ueq, Uanis(C9A) \\sim Ueq, Uanis(C10A)
\\sim Ueq, Uanis(C11A) \\sim Ueq, Uanis(C12A) \\sim Ueq, Uanis(C13A) \\sim Ueq,
Uanis(C7B) \\sim Ueq, Uanis(C8B) \\sim Ueq, Uanis(C9B) \\sim Ueq, Uanis(C10B)
\\sim Ueq, Uanis(C11B) \\sim Ueq, Uanis(C12B) \\sim Ueq, Uanis(C13B) \\sim Ueq,
Uanis(C7C) \\sim Ueq, Uanis(C8C) \\sim Ueq, Uanis(C9C) \\sim Ueq, Uanis(C10C)
\\sim Ueq, Uanis(C11C) \\sim Ueq, Uanis(C12C) \\sim Ueq, Uanis(C13C) \\sim Ueq,
Uanis(C7D) \\sim Ueq, Uanis(C8D) \\sim Ueq, Uanis(C9D) \\sim Ueq, Uanis(C10D)
\\sim Ueq, Uanis(C11D) \\sim Ueq, Uanis(C12D) \\sim Ueq, Uanis(C13D) \\sim Ueq:
with sigma of 0.02 and sigma for terminal atoms of 0.02
4. Rigid body (RIGU) restrains
 C7A, C8A, C9A, C10A, C11A, C12A, C13A, C7B, C8B, C9B, C10B, C11B, C12B, C13B,
 C7C, C8C, C9C, C10C, C11C, C12C, C13C, C7D, C8D, C9D, C10D, C11D, C12D, C13D
 with sigma for 1-2 distances of 0.005 and sigma for 1-3 distances of 0.005
5. Same fragment restrains
{C7A, C8A, C9A, C10A, C11A, C12A, C13A} sigma for 1-2: 0.01, 1-3: 0.04
as
{C7B, C8B, C9B, C10B, C11B, C12B, C13B}
{C7A, C8A, C9A, C10A, C11A, C12A, C13A} sigma for 1-2: 0.01, 1-3: 0.04
as
{C7C, C8C, C9C, C10C, C11C, C12C, C13C}
6. Others
 Sof(C7B)=Sof(H7BA)=Sof(H7BB)=Sof(C8B)=Sof(C9B)=Sof(H9B)=Sof(C10B)=Sof(H10B)=
 Sof(C11B)=Sof(H11B)=Sof(C12B)=Sof(H12B)=Sof(C13B)=Sof(H13B)=0.5*(1-FVAR(2))
 Sof(C7A)=Sof(H7AA)=Sof(H7AB)=Sof(C8A)=Sof(C9A)=Sof(H9A)=Sof(C10A)=Sof(H10A)=
 Sof(C11A)=Sof(H11A)=Sof(C12A)=Sof(H12A)=Sof(C13A)=Sof(H13A)=0.5*FVAR(2)
 Sof(C7D)=Sof(H7DA)=Sof(H7DB)=Sof(C8D)=Sof(C9D)=Sof(H9D)=Sof(C10D)=Sof(H10D)=
 Sof(C11D)=Sof(H11D)=Sof(C12D)=Sof(H12D)=Sof(C13D)=Sof(H13D)=0.5*(1-FVAR(3))
 Sof(C7C)=Sof(H7CA)=Sof(H7CB)=Sof(C8C)=Sof(C9C)=Sof(H9C)=Sof(C10C)=Sof(H10C)=
 Sof(C11C)=Sof(H11C)=Sof(C12C)=Sof(H12C)=Sof(C13C)=Sof(H13C)=0.5*FVAR(3)
7.a Secondary CH2 refined with riding coordinates:
 C7A(H7AA,H7AB), C7B(H7BA,H7BB), C7C(H7CA,H7CB), C7D(H7DA,H7DB)
7.b Aromatic/amide H refined with riding coordinates:
 N1(H1), C1(H1A), C2(H2), C9A(H9A), C10A(H10A), C11A(H11A), C12A(H12A),
 C13A(H13A), C9B(H9B), C10B(H10B), C11B(H11B), C12B(H12B), C13B(H13B), C9C(H9C),
  C10C(H10C), C11C(H11C), C12C(H12C), C13C(H13C), C9D(H9D), C10D(H10D),
 C11D(H11D), C12D(H12D), C13D(H13D)
7.c Fitted hexagon refined as free rotating group:
 C8A(C9A,C10A,C11A,C12A,C13A), C8B(C9B,C10B,C11B,C12B,C13B), C8C(C9C,C10C,C11C,
 C12C,C13C), C8D(C9D,C10D,C11D,C12D,C13D)
;
_olex2_submission_special_instructions 'No special instructions were received'

loop_
_space_group_symop_operation_xyz
'x, y, z'
'-x, y+1/2, -z+1/2'
'-x, -y, -z'
'x, -y-1/2, z-1/2'

loop_
_atom_site_label
_atom_site_type_symbol
_atom_site_fract_x
_atom_site_fract_y
_atom_site_fract_z
_atom_site_U_iso_or_equiv
_atom_site_adp_type
_atom_site_occupancy
_atom_site_site_symmetry_order
_atom_site_calc_flag
_atom_site_refinement_flags_posn
_atom_site_refinement_flags_adp
_atom_site_refinement_flags_occupancy
_atom_site_disorder_assembly
_atom_site_disorder_group
N1 N 0.37496(15) 0.7146(4) 0.5746(3) 0.0573(8) Uani 1 1 d . U . . .
H1 H 0.355393 0.706821 0.498039 0.069 Uiso 1 1 calc R . . . .
N2 N 0.36771(17) 0.2707(4) 0.4935(3) 0.0580(9) Uani 1 1 d . U . . .
O1 O 0.36252(12) 0.7685(4) 0.7964(2) 0.0604(8) Uani 1 1 d . U . . .
O2 O 0.28106(15) 0.7679(5) 0.6463(3) 0.0853(10) Uani 1 1 d . U . . .
O3 O 0.32680(14) 0.2396(4) 0.4063(3) 0.0742(9) Uani 1 1 d . U . . .
O4 O 0.35996(15) 0.2515(4) 0.6134(2) 0.0660(9) Uani 1 1 d . U . . .
C1 C 0.54319(18) 0.8356(5) 0.6276(3) 0.0562(9) Uani 1 1 d . U . . .
H1A H 0.568983 0.940656 0.671049 0.067 Uiso 1 1 calc R . . . .
C2 C 0.47869(17) 0.8398(5) 0.6449(3) 0.0555(9) Uani 1 1 d . U . . .
H2 H 0.461549 0.946415 0.700398 0.067 Uiso 1 1 calc R . . . .
C3 C 0.44077(17) 0.6862(5) 0.5798(3) 0.0528(9) Uani 1 1 d . U . . .
C4 C 0.46710(15) 0.5017(5) 0.5102(2) 0.0532(9) Uani 1 1 d . U . . .
C5 C 0.43166(17) 0.3216(5) 0.4524(3) 0.0549(9) Uani 1 1 d . U . . .
C6 C 0.34131(19) 0.7530(5) 0.6827(4) 0.0599(9) Uani 1 1 d . U . . .
C7A C 0.2422(7) 0.889(3) 0.732(2) 0.074(3) Uani 0.319(6) 1 d D U P A -1
H7AA H 0.267066 1.006255 0.775435 0.089 Uiso 0.319(6) 1 calc R . P A -1
H7AB H 0.228499 0.788292 0.800576 0.089 Uiso 0.319(6) 1 calc R . P A -1
C8A C 0.1856(3) 0.9949(18) 0.6649(9) 0.070(3) Uani 0.319(6) 1 d D U P A -1
C9A C 0.1934(5) 1.184(2) 0.5866(12) 0.118(6) Uani 0.319(6) 1 d DG U P A -1
H9A H 0.232243 1.254299 0.585155 0.141 Uiso 0.319(6) 1 calc R . P A -1
C10A C 0.1430(7) 1.270(2) 0.5103(14) 0.136(6) Uani 0.319(6) 1 d DG U P A -1
H10A H 0.148190 1.396405 0.457882 0.163 Uiso 0.319(6) 1 calc R . P A -1
C11A C 0.0849(5) 1.165(3) 0.5124(14) 0.174(8) Uani 0.319(6) 1 d DG U P A -1
H11A H 0.051215 1.222114 0.461408 0.208 Uiso 0.319(6) 1 calc R . P A -1
C12A C 0.0772(3) 0.976(3) 0.5908(15) 0.132(5) Uani 0.319(6) 1 d DG U P A -1
H12A H 0.038292 0.905720 0.592209 0.159 Uiso 0.319(6) 1 calc R . P A -1
C13A C 0.1275(4) 0.890(2) 0.6671(11) 0.117(5) Uani 0.319(6) 1 d DG U P A -1
H13A H 0.122344 0.763611 0.719485 0.141 Uiso 0.319(6) 1 calc R . P A -1
C7B C 0.2474(11) 0.834(7) 0.743(4) 0.077(3) Uani 0.181(6) 1 d D U P A -2
H7BA H 0.257550 0.986632 0.769558 0.093 Uiso 0.181(6) 1 calc R . P A -2
H7BB H 0.251762 0.735487 0.819319 0.093 Uiso 0.181(6) 1 calc R . P A -2
C8B C 0.1834(7) 0.819(4) 0.6767(16) 0.084(3) Uani 0.181(6) 1 d D U P A -2
C9B C 0.1695(6) 0.945(4) 0.5629(16) 0.096(6) Uani 0.181(6) 1 d DG U P A -2
H9B H 0.200383 1.032356 0.525674 0.115 Uiso 0.181(6) 1 calc R . P A -2
C10B C 0.1093(8) 0.942(4) 0.5046(17) 0.112(7) Uani 0.181(6) 1 d DG U P A -2
H10B H 0.099993 1.026370 0.428392 0.135 Uiso 0.181(6) 1 calc R . P A -2
C11B C 0.0631(6) 0.812(4) 0.560(2) 0.117(7) Uani 0.181(6) 1 d DG U P A -2
H11B H 0.022881 0.809393 0.521144 0.141 Uiso 0.181(6) 1 calc R . P A -2
C12B C 0.0771(8) 0.685(4) 0.674(3) 0.134(4) Uani 0.181(6) 1 d DG U P A -2
H12B H 0.046157 0.598399 0.711177 0.161 Uiso 0.181(6) 1 calc R . P A -2
C13B C 0.1372(10) 0.689(4) 0.732(2) 0.102(3) Uani 0.181(6) 1 d DG U P A -2
H13B H 0.146547 0.604382 0.808460 0.123 Uiso 0.181(6) 1 calc R . P A -2
C7C C 0.2349(8) 0.722(6) 0.790(2) 0.081(3) Uani 0.246(6) 1 d D U P A -3
H7CA H 0.248340 0.586001 0.836619 0.097 Uiso 0.246(6) 1 calc R . P A -3
H7CB H 0.239507 0.847134 0.851924 0.097 Uiso 0.246(6) 1 calc R . P A -3
C8C C 0.1684(5) 0.701(3) 0.7400(16) 0.095(3) Uani 0.246(6) 1 d D U P A -3
C9C C 0.1195(6) 0.807(3) 0.8017(17) 0.104(3) Uani 0.246(6) 1 d DG U P A -3
H9C H 0.127975 0.915957 0.866423 0.125 Uiso 0.246(6) 1 calc R . P A -3
C10C C 0.0578(5) 0.751(3) 0.7667(19) 0.125(7) Uani 0.246(6) 1 d DG U P A -3
H10C H 0.025104 0.822220 0.807983 0.150 Uiso 0.246(6) 1 calc R . P A -3
C11C C 0.0451(5) 0.588(4) 0.670(2) 0.136(4) Uani 0.246(6) 1 d DG U P A -3
H11C H 0.003846 0.550870 0.646514 0.164 Uiso 0.246(6) 1 calc R . P A -3
C12C C 0.0940(7) 0.482(3) 0.6082(17) 0.120(5) Uani 0.246(6) 1 d DG U P A -3
H12C H 0.085460 0.373256 0.543486 0.144 Uiso 0.246(6) 1 calc R . P A -3
C13C C 0.1556(6) 0.538(3) 0.6432(15) 0.101(3) Uani 0.246(6) 1 d DG U P A -3
H13C H 0.188331 0.466989 0.601925 0.121 Uiso 0.246(6) 1 calc R . P A -3
C7D C 0.2346(12) 0.752(6) 0.762(3) 0.079(3) Uani 0.254(6) 1 d . U P A -4
H7DA H 0.256311 0.691683 0.840571 0.095 Uiso 0.254(6) 1 calc R . P A -4
H7DB H 0.220052 0.901691 0.783107 0.095 Uiso 0.254(6) 1 calc R . P A -4
C8D C 0.1750(6) 0.595(3) 0.7219(18) 0.100(3) Uani 0.254(6) 1 d . U P A -4
C9D C 0.1174(7) 0.698(3) 0.737(2) 0.106(3) Uani 0.254(6) 1 d G U P A -4
H9D H 0.115328 0.837754 0.777339 0.128 Uiso 0.254(6) 1 calc R . P A -4
C10D C 0.0627(6) 0.591(3) 0.692(2) 0.136(4) Uani 0.254(6) 1 d G U P A -4
H10D H 0.024114 0.659409 0.701682 0.163 Uiso 0.254(6) 1 calc R . P A -4
C11D C 0.0657(6) 0.381(3) 0.631(2) 0.121(5) Uani 0.254(6) 1 d G U P A -4
H11D H 0.029165 0.309758 0.600950 0.145 Uiso 0.254(6) 1 calc R . P A -4
C12D C 0.1234(8) 0.279(2) 0.616(2) 0.146(8) Uani 0.254(6) 1 d G U P A -4
H12D H 0.125430 0.138450 0.575872 0.175 Uiso 0.254(6) 1 calc R . P A -4
C13D C 0.1781(6) 0.385(3) 0.662(2) 0.120(6) Uani 0.254(6) 1 d G U P A -4
H13D H 0.216645 0.316794 0.651527 0.143 Uiso 0.254(6) 1 calc R . P A -4

loop_
_atom_site_aniso_label
_atom_site_aniso_U_11
_atom_site_aniso_U_22
_atom_site_aniso_U_33
_atom_site_aniso_U_23
_atom_site_aniso_U_13
_atom_site_aniso_U_12
N1 0.0840(19) 0.0460(15) 0.0399(15) -0.0028(10) -0.0200(13) 0.0011(11)
N2 0.094(2) 0.0403(14) 0.0388(15) -0.0009(10) -0.0107(13) -0.0094(12)
O1 0.0769(16) 0.0596(15) 0.0429(14) -0.0098(9) -0.0171(12) 0.0096(10)
O2 0.0817(19) 0.104(2) 0.0672(18) -0.0262(14) -0.0318(15) 0.0191(14)
O3 0.090(2) 0.0801(18) 0.0514(16) -0.0052(11) -0.0124(14) -0.0254(13)
O4 0.105(2) 0.0507(14) 0.0416(14) 0.0012(9) -0.0022(13) -0.0012(11)
C1 0.090(2) 0.0384(15) 0.0382(15) 0.0020(11) -0.0157(14) -0.0081(14)
C2 0.087(2) 0.0410(15) 0.0372(15) 0.0005(12) -0.0151(14) -0.0024(14)
C3 0.084(2) 0.0391(15) 0.0339(15) 0.0031(11) -0.0130(13) -0.0021(13)
C4 0.086(2) 0.0389(15) 0.0327(14) 0.0029(11) -0.0154(14) -0.0045(13)
C5 0.085(2) 0.0415(15) 0.0366(15) 0.0036(11) -0.0134(14) -0.0085(14)
C6 0.080(2) 0.0486(18) 0.0495(19) -0.0071(13) -0.0204(16) 0.0066(14)
C7A 0.074(4) 0.091(7) 0.056(5) -0.006(5) -0.005(3) 0.011(4)
C8A 0.055(4) 0.109(8) 0.046(5) -0.014(5) -0.007(4) 0.006(4)
C9A 0.097(8) 0.166(13) 0.090(10) 0.049(9) 0.006(8) 0.027(8)
C10A 0.123(9) 0.184(14) 0.099(12) 0.020(10) -0.009(9) 0.070(8)
C11A 0.127(10) 0.255(17) 0.137(15) -0.035(11) -0.019(11) 0.043(11)
C12A 0.049(5) 0.182(12) 0.166(13) -0.090(9) 0.000(7) 0.013(7)
C13A 0.062(5) 0.179(13) 0.112(10) -0.046(9) 0.018(6) -0.014(7)
C7B 0.080(4) 0.092(7) 0.059(5) -0.005(5) -0.009(3) 0.013(4)
C8B 0.075(5) 0.109(7) 0.067(6) -0.015(6) -0.008(5) 0.018(5)
C9B 0.065(8) 0.149(16) 0.073(11) 0.007(10) 0.000(7) 0.036(9)
C10B 0.078(10) 0.170(17) 0.087(12) 0.001(11) -0.016(8) 0.045(10)
C11B 0.063(9) 0.140(16) 0.148(14) -0.035(11) -0.009(9) 0.040(9)
C12B 0.094(5) 0.160(9) 0.149(8) -0.010(7) 0.014(6) -0.024(6)
C13B 0.092(5) 0.123(6) 0.092(5) -0.010(5) 0.003(5) 0.007(5)
C7C 0.086(4) 0.092(7) 0.063(5) -0.006(5) -0.008(4) 0.015(4)
C8C 0.088(4) 0.116(6) 0.080(5) -0.012(5) -0.005(4) 0.013(5)
C9C 0.089(5) 0.128(8) 0.095(7) -0.005(6) 0.011(6) 0.007(5)
C10C 0.097(7) 0.150(15) 0.129(14) 0.011(10) 0.007(10) -0.019(9)
C11C 0.097(5) 0.161(9) 0.151(8) -0.010(6) 0.016(6) -0.025(6)
C12C 0.096(7) 0.149(10) 0.115(10) 0.009(8) 0.001(7) -0.029(6)
C13C 0.093(5) 0.120(7) 0.089(6) -0.012(6) -0.009(5) -0.003(5)
C7D 0.083(4) 0.093(7) 0.060(5) -0.006(5) -0.011(3) 0.017(4)
C8D 0.094(4) 0.121(6) 0.084(6) -0.007(5) -0.006(5) 0.006(4)
C9D 0.093(5) 0.129(7) 0.098(6) -0.005(5) 0.004(5) 0.005(5)
C10D 0.097(5) 0.161(8) 0.150(8) -0.010(7) 0.018(6) -0.024(6)
C11D 0.102(7) 0.146(9) 0.116(10) 0.016(8) 0.004(7) -0.032(7)
C12D 0.112(9) 0.100(10) 0.23(2) 0.011(11) 0.026(11) -0.041(7)
C13D 0.108(8) 0.122(11) 0.127(14) -0.017(11) -0.004(11) -0.009(8)

loop_
_atom_type_symbol
_atom_type_description
_atom_type_scat_dispersion_real
_atom_type_scat_dispersion_imag
_atom_type_scat_source
C C 0.0181 0.0091 'International Tables Vol C Tables 4.2.6.8 and 6.1.1.4'
H H 0.0000 0.0000 'International Tables Vol C Tables 4.2.6.8 and 6.1.1.4'
N N 0.0311 0.0180 'International Tables Vol C Tables 4.2.6.8 and 6.1.1.4'
O O 0.0492 0.0322 'International Tables Vol C Tables 4.2.6.8 and 6.1.1.4'

loop_
_geom_angle_atom_site_label_1
_geom_angle_atom_site_label_2
_geom_angle_atom_site_label_3
_geom_angle
_geom_angle_site_symmetry_1
C3 N1 H1 118.2 .
C6 N1 H1 118.2 .
C6 N1 C3 123.7(3) .
O3 N2 O4 124.4(4) .
O3 N2 C5 118.3(3) .
O4 N2 C5 117.3(3) .
C6 O2 C7A 117.0(6) .
C6 O2 C7C 109.0(6) .
C6 O2 C7D 115.7(9) .
C7B O2 C6 112.4(8) .
C2 C1 H1A 119.9 .
C5 C1 H1A 119.9 3_666
C5 C1 C2 120.1(3) 3_666
C1 C2 H2 120.1 .
C3 C2 C1 119.8(3) .
C3 C2 H2 120.1 .
N1 C3 C4 119.0(3) .
C2 C3 N1 120.3(3) .
C2 C3 C4 120.6(3) .
C4 C4 C3 119.4(3) 3_666
C4 C4 C5 116.2(3) 3_666
C5 C4 C3 124.4(3) .
C1 C5 N2 114.7(3) 3_666
C1 C5 C4 122.9(4) 3_666
C4 C5 N2 121.7(3) .
O1 C6 N1 125.4(4) .
O1 C6 O2 125.0(4) .
O2 C6 N1 109.6(3) .
O2 C7A H7AA 108.5 .
O2 C7A H7AB 108.5 .
O2 C7A C8A 115.3(13) .
H7AA C7A H7AB 107.5 .
C8A C7A H7AA 108.5 .
C8A C7A H7AB 108.5 .
C9A C8A C7A 118.8(9) .
C9A C8A C13A 120.0 .
C13A C8A C7A 120.7(9) .
C8A C9A H9A 120.0 .
C10A C9A C8A 120.0 .
C10A C9A H9A 120.0 .
C9A C10A H10A 120.0 .
C9A C10A C11A 120.0 .
C11A C10A H10A 120.0 .
C10A C11A H11A 120.0 .
C12A C11A C10A 120.0 .
C12A C11A H11A 120.0 .
C11A C12A H12A 120.0 .
C13A C12A C11A 120.0 .
C13A C12A H12A 120.0 .
C8A C13A H13A 120.0 .
C12A C13A C8A 120.0 .
C12A C13A H13A 120.0 .
O2 C7B H7BA 111.7 .
O2 C7B H7BB 111.7 .
O2 C7B C8B 100(2) .
H7BA C7B H7BB 109.5 .
C8B C7B H7BA 111.7 .
C8B C7B H7BB 111.7 .
C9B C8B C7B 119.4(15) .
C9B C8B C13B 120.0 .
C13B C8B C7B 120.5(15) .
C8B C9B H9B 120.0 .
C8B C9B C10B 120.0 .
C10B C9B H9B 120.0 .
C9B C10B H10B 120.0 .
C11B C10B C9B 120.0 .
C11B C10B H10B 120.0 .
C10B C11B H11B 120.0 .
C10B C11B C12B 120.0 .
C12B C11B H11B 120.0 .
C11B C12B H12B 120.0 .
C13B C12B C11B 120.0 .
C13B C12B H12B 120.0 .
C8B C13B H13B 120.0 .
C12B C13B C8B 120.0 .
C12B C13B H13B 120.0 .
O2 C7C H7CA 110.4 .
O2 C7C H7CB 110.4 .
H7CA C7C H7CB 108.6 .
C8C C7C O2 106.6(14) .
C8C C7C H7CA 110.4 .
C8C C7C H7CB 110.4 .
C9C C8C C7C 122.2(13) .
C9C C8C C13C 120.0 .
C13C C8C C7C 116.8(14) .
C8C C9C H9C 120.0 .
C8C C9C C10C 120.0 .
C10C C9C H9C 120.0 .
C9C C10C H10C 120.0 .
C11C C10C C9C 120.0 .
C11C C10C H10C 120.0 .
C10C C11C H11C 120.0 .
C10C C11C C12C 120.0 .
C12C C11C H11C 120.0 .
C11C C12C H12C 120.0 .
C11C C12C C13C 120.0 .
C13C C12C H12C 120.0 .
C8C C13C H13C 120.0 .
C12C C13C C8C 120.0 .
C12C C13C H13C 120.0 .
O2 C7D H7DA 109.3 .
O2 C7D H7DB 109.3 .
H7DA C7D H7DB 107.9 .
C8D C7D O2 112(2) .
C8D C7D H7DA 109.3 .
C8D C7D H7DB 109.3 .
C9D C8D C7D 114.3(15) .
C9D C8D C13D 120.0 .
C13D C8D C7D 125.3(15) .
C8D C9D H9D 120.0 .
C10D C9D C8D 120.0 .
C10D C9D H9D 120.0 .
C9D C10D H10D 120.0 .
C9D C10D C11D 120.0 .
C11D C10D H10D 120.0 .
C10D C11D H11D 120.0 .
C12D C11D C10D 120.0 .
C12D C11D H11D 120.0 .
C11D C12D H12D 120.0 .
C13D C12D C11D 120.0 .
C13D C12D H12D 120.0 .
C8D C13D H13D 120.0 .
C12D C13D C8D 120.0 .
C12D C13D H13D 120.0 .

loop_
_geom_bond_atom_site_label_1
_geom_bond_atom_site_label_2
_geom_bond_distance
_geom_bond_site_symmetry_2
N1 H1 0.8600 .
N1 C3 1.416(5) .
N1 C6 1.346(5) .
N2 O3 1.225(4) .
N2 O4 1.226(4) .
N2 C5 1.475(5) .
O1 C6 1.213(4) .
O2 C6 1.327(5) .
O2 C7A 1.42(2) .
O2 C7B 1.29(5) .
O2 C7C 1.80(3) .
O2 C7D 1.56(3) .
C1 H1A 0.9300 .
C1 C2 1.397(5) .
C1 C5 1.359(5) 3_666
C2 H2 0.9300 .
C2 C3 1.370(4) .
C3 C4 1.430(5) .
C4 C4 1.430(7) 3_666
C4 C5 1.423(4) .
C7A H7AA 0.9700 .
C7A H7AB 0.9700 .
C7A C8A 1.497(12) .
C8A C9A 1.3900 .
C8A C13A 1.3900 .
C9A H9A 0.9300 .
C9A C10A 1.3900 .
C10A H10A 0.9300 .
C10A C11A 1.3900 .
C11A H11A 0.9300 .
C11A C12A 1.3900 .
C12A H12A 0.9300 .
C12A C13A 1.3900 .
C13A H13A 0.9300 .
C7B H7BA 0.9700 .
C7B H7BB 0.9700 .
C7B C8B 1.496(14) .
C8B C9B 1.3900 .
C8B C13B 1.3900 .
C9B H9B 0.9300 .
C9B C10B 1.3900 .
C10B H10B 0.9300 .
C10B C11B 1.3900 .
C11B H11B 0.9300 .
C11B C12B 1.3900 .
C12B H12B 0.9300 .
C12B C13B 1.3900 .
C13B H13B 0.9300 .
C7C H7CA 0.9700 .
C7C H7CB 0.9700 .
C7C C8C 1.496(14) .
C8C C9C 1.3900 .
C8C C13C 1.3900 .
C9C H9C 0.9300 .
C9C C10C 1.3900 .
C10C H10C 0.9300 .
C10C C11C 1.3900 .
C11C H11C 0.9300 .
C11C C12C 1.3900 .
C12C H12C 0.9300 .
C12C C13C 1.3900 .
C13C H13C 0.9300 .
C7D H7DA 0.9700 .
C7D H7DB 0.9700 .
C7D C8D 1.62(3) .
C8D C9D 1.3900 .
C8D C13D 1.3900 .
C9D H9D 0.9300 .
C9D C10D 1.3900 .
C10D H10D 0.9300 .
C10D C11D 1.3900 .
C11D H11D 0.9300 .
C11D C12D 1.3900 .
C12D H12D 0.9300 .
C12D C13D 1.3900 .
C13D H13D 0.9300 .
